data_2230752
loop_
_publ_author_name
'Li, Gong-Chun'
'Wu, Chang-Zeng'
'Guo, Li-Li'
'Yang, Feng-Ling'

_publ_section_title
;
 Ethyl
 6-(4-fluorophenyl)-4-hydroxy-2-oxo-4-trifluoromethyl-1,3-diazinane-5-carboxylate
 monohydrate
;
_journal_coeditor_code JH2293
_journal_issue 7
_journal_name_full 'Acta Crystallographica Section E'
_journal_page_first o1704
_journal_page_last o1705
_journal_paper_doi 10.1107/S1600536811021866
_journal_volume 67
_journal_year 2011
_chemical_formula_iupac 'C14 H14 F4 N2 O4, H2 O1'
_chemical_formula_moiety 'C14 H14 F4 N2 O4, H2 O1'
_chemical_formula_sum 'C14 H16 F4 N2 O5'
_chemical_formula_weight 368.29
_chemical_name_systematic
;
Ethyl 6-(4-fluorophenyl)-4-hydroxy-2-oxo-4-trifluoromethyl-
1,3-diazinane-5-carboxylate monohydrate
;
_space_group_IT_number 2
_symmetry_cell_setting triclinic
_symmetry_space_group_name_Hall '-P 1'
_symmetry_space_group_name_H-M 'P -1'
_atom_sites_solution_hydrogens geom
_atom_sites_solution_primary direct
_atom_sites_solution_secondary difmap
_cell_angle_alpha 98.463(7)
_cell_angle_beta 103.642(8)
_cell_angle_gamma 104.400(9)
_cell_formula_units_Z 4
_cell_length_a 10.0196(9)
_cell_length_b 12.1718(12)
_cell_length_c 14.3037(14)
_cell_measurement_reflns_used 5664
_cell_measurement_temperature 113(2)
_cell_measurement_theta_max 27.9
_cell_measurement_theta_min 1.5
_cell_volume 1602.2(3)
_computing_cell_refinement 'CrystalClear (Rigaku, 2009)'
_computing_data_collection 'CrystalClear (Rigaku, 2009)'
_computing_data_reduction 'CrystalClear (Rigaku, 2009)'
_computing_molecular_graphics 'SHELXTL (Sheldrick, 2008)'
_computing_publication_material 'SHELXTL (Sheldrick, 2008)'
_computing_structure_refinement 'SHELXL97 (Sheldrick, 2008)'
_computing_structure_solution 'SHELXS97 (Sheldrick, 2008)'
_diffrn_ambient_temperature 113(2)
_diffrn_detector_area_resol_mean 14.63
_diffrn_measured_fraction_theta_full 0.994
_diffrn_measured_fraction_theta_max 0.994
_diffrn_measurement_device_type 'Rigaku Saturn CCD area detector'
_diffrn_measurement_method '\w and \f scans'
_diffrn_radiation_monochromator multilayer
_diffrn_radiation_source 'rotating anode'
_diffrn_radiation_type MoK\a
_diffrn_radiation_wavelength 0.71073
_diffrn_reflns_av_R_equivalents 0.0410
_diffrn_reflns_av_sigmaI/netI 0.0652
_diffrn_reflns_limit_h_max 13
_diffrn_reflns_limit_h_min -13
_diffrn_reflns_limit_k_max 14
_diffrn_reflns_limit_k_min -16
_diffrn_reflns_limit_l_max 18
_diffrn_reflns_limit_l_min -18
_diffrn_reflns_number 20692
_diffrn_reflns_theta_full 27.89
_diffrn_reflns_theta_max 27.89
_diffrn_reflns_theta_min 1.50
_diffrn_standards_decay_% 0
_diffrn_standards_interval_count 0
_diffrn_standards_interval_time 0
_diffrn_standards_number 0
_exptl_absorpt_coefficient_mu 0.144
_exptl_absorpt_correction_T_max 0.9801
_exptl_absorpt_correction_T_min 0.9717
_exptl_absorpt_correction_type multi-scan
_exptl_absorpt_process_details '(CrystalClear; Rigaku, 2009)'
_exptl_crystal_colour Colorless
_exptl_crystal_density_diffrn 1.527
_exptl_crystal_density_method 'not measured'
_exptl_crystal_description Prism
_exptl_crystal_F_000 760
_exptl_crystal_size_max 0.20
_exptl_crystal_size_mid 0.18
_exptl_crystal_size_min 0.14
_refine_diff_density_max 0.345
_refine_diff_density_min -0.189
_refine_ls_extinction_method none
_refine_ls_goodness_of_fit_ref 0.870
_refine_ls_hydrogen_treatment mixed
_refine_ls_matrix_type full
_refine_ls_number_parameters 493
_refine_ls_number_reflns 7612
_refine_ls_number_restraints 0
_refine_ls_restrained_S_all 0.870
_refine_ls_R_factor_all 0.0464
_refine_ls_R_factor_gt 0.0313
_refine_ls_shift/su_max 0.001
_refine_ls_shift/su_mean 0.000
_refine_ls_structure_factor_coef Fsqd
_refine_ls_weighting_details 'calc w=1/[\s^2^(Fo^2^)+(0.0267P)^2^+0.0000P] where P=(Fo^2^+2Fc^2^)/3'
_refine_ls_weighting_scheme calc
_refine_ls_wR_factor_gt 0.0692
_refine_ls_wR_factor_ref 0.0721
_reflns_number_gt 4575
_reflns_number_total 7612
_reflns_threshold_expression >2sigma(I)
_cod_data_source_file jh2293.cif
_cod_data_source_block I
_cod_database_code 2230752
_cod_database_fobs_code 2230752

loop_
_symmetry_equiv_pos_as_xyz
'x, y, z'
'-x, -y, -z'

loop_
_atom_site_type_symbol
_atom_site_label
_atom_site_fract_x
_atom_site_fract_y
_atom_site_fract_z
_atom_site_U_iso_or_equiv
_atom_site_adp_type
_atom_site_calc_flag
_atom_site_refinement_flags
_atom_site_occupancy
_atom_site_symmetry_multiplicity
_atom_site_disorder_assembly
_atom_site_disorder_group
F F1 0.21735(8) 0.30976(7) 0.47711(6) 0.0278(2) Uani d . 1 1 . .
F F2 0.44636(9) 0.33996(7) 0.51405(6) 0.0313(2) Uani d . 1 1 . .
F F3 0.30625(9) 0.19817(7) 0.39477(6) 0.0288(2) Uani d . 1 1 . .
F F4 0.49822(9) 0.38466(7) 1.13399(6) 0.0355(2) Uani d . 1 1 . .
F F5 -0.11880(8) 0.62729(6) 0.98946(6) 0.02501(19) Uani d . 1 1 . .
F F6 0.01160(8) 0.72196(7) 1.13589(6) 0.02698(19) Uani d . 1 1 . .
F F7 0.09316(8) 0.61081(6) 1.04636(6) 0.02592(19) Uani d . 1 1 . .
F F8 0.28213(9) 0.78195(7) 0.49828(6) 0.0356(2) Uani d . 1 1 . .
O O1 0.57514(10) 0.02599(8) 0.62488(6) 0.0205(2) Uani d . 1 1 . .
O O2 0.16764(10) 0.09767(8) 0.52602(7) 0.0212(2) Uani d . 1 1 . .
H H2 0.1553(16) 0.0484(13) 0.4701(12) 0.041(5) Uiso d . 1 1 . .
O O3 0.10031(10) 0.25206(8) 0.67210(7) 0.0236(2) Uani d . 1 1 . .
O O4 0.27857(9) 0.41634(7) 0.69581(7) 0.0218(2) Uani d . 1 1 . .
O O5 0.44555(9) 0.97089(7) 1.10542(6) 0.0191(2) Uani d . 1 1 . .
O O6 -0.00739(10) 0.86354(8) 0.99826(7) 0.0189(2) Uani d . 1 1 . .
H H6 0.0185(16) 0.9111(13) 1.0575(12) 0.039(5) Uiso d . 1 1 . .
O O7 -0.13754(10) 0.74745(8) 0.79365(7) 0.0226(2) Uani d . 1 1 . .
O O8 -0.07876(9) 0.58103(7) 0.79232(6) 0.0209(2) Uani d . 1 1 . .
N N1 0.41809(12) 0.11768(10) 0.55571(8) 0.0196(3) Uani d . 1 1 . .
N N2 0.45729(12) 0.10551(10) 0.71961(8) 0.0191(3) Uani d . 1 1 . .
N N3 0.22350(12) 0.84435(9) 1.06802(8) 0.0173(2) Uani d . 1 1 . .
N N4 0.31320(12) 0.91025(10) 0.94499(8) 0.0184(3) Uani d . 1 1 . .
C C1 0.48618(14) 0.07974(11) 0.63376(9) 0.0175(3) Uani d . 1 1 . .
C C2 0.30765(14) 0.17404(11) 0.55694(9) 0.0172(3) Uani d . 1 1 . .
C C3 0.32023(15) 0.25634(12) 0.48542(10) 0.0211(3) Uani d . 1 1 . .
C C4 0.33613(14) 0.24284(11) 0.66264(9) 0.0163(3) Uani d . 1 1 . .
H H4 0.4306 0.3044 0.6806 0.020 Uiso calc R 1 1 . .
C C5 0.22216(14) 0.30121(11) 0.67569(9) 0.0177(3) Uani d . 1 1 . .
C C6 0.18167(15) 0.48463(12) 0.71134(10) 0.0256(3) Uani d . 1 1 . .
H H6A 0.2381 0.5624 0.7530 0.031 Uiso calc R 1 1 . .
H H6B 0.1156 0.4457 0.7462 0.031 Uiso calc R 1 1 . .
C C7 0.09575(15) 0.49743(12) 0.61357(10) 0.0292(4) Uani d . 1 1 . .
H H7A 0.1613 0.5278 0.5760 0.044 Uiso calc R 1 1 . .
H H7B 0.0402 0.5513 0.6251 0.044 Uiso calc R 1 1 . .
H H7C 0.0301 0.4214 0.5762 0.044 Uiso calc R 1 1 . .
C C8 0.34703(14) 0.16004(11) 0.73406(9) 0.0167(3) Uani d . 1 1 . .
H H8 0.2527 0.0986 0.7177 0.020 Uiso calc R 1 1 . .
C C9 0.38729(14) 0.22261(11) 0.84106(9) 0.0169(3) Uani d . 1 1 . .
C C10 0.30035(14) 0.18702(11) 0.90023(10) 0.0198(3) Uani d . 1 1 . .
H H10 0.2135 0.1254 0.8723 0.024 Uiso calc R 1 1 . .
C C11 0.33834(15) 0.23995(12) 0.99955(10) 0.0232(3) Uani d . 1 1 . .
H H11 0.2798 0.2143 1.0402 0.028 Uiso calc R 1 1 . .
C C12 0.46237(15) 0.32993(12) 1.03707(10) 0.0235(3) Uani d . 1 1 . .
C C13 0.55181(15) 0.36883(12) 0.98175(10) 0.0259(3) Uani d . 1 1 . .
H H13 0.6374 0.4316 1.0101 0.031 Uiso calc R 1 1 . .
C C14 0.51319(15) 0.31362(12) 0.88317(10) 0.0231(3) Uani d . 1 1 . .
H H14 0.5740 0.3385 0.8437 0.028 Uiso calc R 1 1 . .
C C15 0.33267(14) 0.91286(11) 1.04127(9) 0.0164(3) Uani d . 1 1 . .
C C16 0.08059(13) 0.79019(11) 1.00238(9) 0.0157(3) Uani d . 1 1 . .
C C17 0.01571(14) 0.68607(11) 1.04325(10) 0.0196(3) Uani d . 1 1 . .
C C18 0.09283(13) 0.75018(11) 0.89773(9) 0.0157(3) Uani d . 1 1 . .
H H18 0.1481 0.6921 0.8994 0.019 Uiso calc R 1 1 . .
C C19 -0.05367(14) 0.69559(11) 0.82313(9) 0.0179(3) Uani d . 1 1 . .
C C20 -0.21972(15) 0.51967(11) 0.72276(10) 0.0263(3) Uani d . 1 1 . .
H H20A -0.2292 0.5474 0.6605 0.032 Uiso calc R 1 1 . .
H H20B -0.2968 0.5335 0.7510 0.032 Uiso calc R 1 1 . .
C C21 -0.23104(15) 0.39215(11) 0.70373(10) 0.0267(3) Uani d . 1 1 . .
H H21A -0.1517 0.3801 0.6785 0.040 Uiso calc R 1 1 . .
H H21B -0.3228 0.3484 0.6550 0.040 Uiso calc R 1 1 . .
H H21C -0.2259 0.3650 0.7653 0.040 Uiso calc R 1 1 . .
C C22 0.17640(13) 0.85802(11) 0.86849(9) 0.0160(3) Uani d . 1 1 . .
H H22 0.1201 0.9153 0.8673 0.019 Uiso calc R 1 1 . .
C C23 0.20333(14) 0.83296(10) 0.76879(9) 0.0162(3) Uani d . 1 1 . .
C C24 0.10992(14) 0.84699(11) 0.68548(9) 0.0197(3) Uani d . 1 1 . .
H H24 0.0276 0.8695 0.6915 0.024 Uiso calc R 1 1 . .
C C25 0.13467(15) 0.82869(11) 0.59370(10) 0.0218(3) Uani d . 1 1 . .
H H25 0.0699 0.8373 0.5369 0.026 Uiso calc R 1 1 . .
C C26 0.25512(15) 0.79791(11) 0.58763(10) 0.0233(3) Uani d . 1 1 . .
C C27 0.35117(15) 0.78274(11) 0.66745(10) 0.0225(3) Uani d . 1 1 . .
H H27 0.4336 0.7610 0.6604 0.027 Uiso calc R 1 1 . .
C C28 0.32418(14) 0.80009(11) 0.75858(10) 0.0198(3) Uani d . 1 1 . .
H H28 0.3886 0.7895 0.8146 0.024 Uiso calc R 1 1 . .
O O9 0.13823(13) 0.94116(9) 0.35763(7) 0.0243(2) Uani d . 1 1 . .
O O10 0.90924(12) 0.99386(10) 0.82314(8) 0.0282(3) Uani d . 1 1 . .
H H1A 0.4218(15) 0.0862(12) 0.5014(10) 0.027(4) Uiso d . 1 1 . .
H H2A 0.4935(15) 0.0714(12) 0.7678(11) 0.035(4) Uiso d . 1 1 . .
H H3A 0.2281(16) 0.8644(13) 1.1265(11) 0.033(5) Uiso d . 1 1 . .
H H4A 0.3906(15) 0.9527(12) 0.9307(10) 0.032(4) Uiso d . 1 1 . .
H H9A 0.065(2) 0.8778(17) 0.3556(14) 0.081(7) Uiso d . 1 1 . .
H H9B 0.215(2) 0.9295(17) 0.3632(14) 0.074(8) Uiso d . 1 1 . .
H H10A 0.8938(18) 1.0100(14) 0.7657(13) 0.049(5) Uiso d . 1 1 . .
H H10B 0.883(2) 0.9233(18) 0.8184(14) 0.080(8) Uiso d . 1 1 . .

loop_
_atom_site_aniso_label
_atom_site_aniso_U_11
_atom_site_aniso_U_22
_atom_site_aniso_U_33
_atom_site_aniso_U_12
_atom_site_aniso_U_13
_atom_site_aniso_U_23
F1 0.0324(5) 0.0316(5) 0.0278(5) 0.0196(4) 0.0087(4) 0.0144(4)
F2 0.0268(5) 0.0318(5) 0.0332(5) 0.0016(4) 0.0064(4) 0.0162(4)
F3 0.0391(5) 0.0352(5) 0.0176(4) 0.0168(4) 0.0097(4) 0.0099(4)
F4 0.0378(5) 0.0467(5) 0.0169(4) 0.0151(4) 0.0028(4) -0.0048(4)
F5 0.0194(4) 0.0231(4) 0.0288(5) 0.0000(4) 0.0064(4) 0.0057(4)
F6 0.0336(5) 0.0287(4) 0.0203(4) 0.0055(4) 0.0132(4) 0.0077(4)
F7 0.0281(5) 0.0213(4) 0.0317(5) 0.0099(4) 0.0087(4) 0.0108(4)
F8 0.0433(5) 0.0454(5) 0.0210(5) 0.0118(5) 0.0179(4) 0.0039(4)
O1 0.0218(5) 0.0253(5) 0.0187(5) 0.0129(4) 0.0065(4) 0.0059(4)
O2 0.0193(5) 0.0221(5) 0.0186(5) 0.0038(4) 0.0036(4) 0.0002(4)
O3 0.0181(5) 0.0226(5) 0.0303(6) 0.0047(4) 0.0091(4) 0.0047(4)
O4 0.0203(5) 0.0157(5) 0.0286(6) 0.0071(4) 0.0053(4) 0.0021(4)
O5 0.0160(5) 0.0221(5) 0.0142(5) 0.0011(4) 0.0005(4) 0.0029(4)
O6 0.0198(5) 0.0197(5) 0.0186(5) 0.0091(4) 0.0056(4) 0.0024(4)
O7 0.0203(5) 0.0217(5) 0.0233(5) 0.0066(4) 0.0013(4) 0.0051(4)
O8 0.0182(5) 0.0172(5) 0.0213(5) 0.0027(4) -0.0001(4) -0.0008(4)
N1 0.0239(7) 0.0268(6) 0.0136(6) 0.0150(5) 0.0070(5) 0.0057(5)
N2 0.0240(7) 0.0236(6) 0.0144(6) 0.0136(5) 0.0059(5) 0.0067(5)
N3 0.0170(6) 0.0212(6) 0.0120(6) 0.0030(5) 0.0039(5) 0.0029(5)
N4 0.0141(6) 0.0227(6) 0.0144(6) 0.0000(5) 0.0019(5) 0.0044(5)
C1 0.0184(7) 0.0163(7) 0.0162(7) 0.0035(6) 0.0039(6) 0.0035(5)
C2 0.0157(7) 0.0191(7) 0.0173(7) 0.0062(6) 0.0040(6) 0.0043(6)
C3 0.0199(8) 0.0248(7) 0.0201(7) 0.0090(6) 0.0048(6) 0.0070(6)
C4 0.0147(7) 0.0182(7) 0.0152(7) 0.0048(6) 0.0025(6) 0.0035(5)
C5 0.0205(8) 0.0190(7) 0.0133(7) 0.0066(6) 0.0028(6) 0.0039(5)
C6 0.0258(8) 0.0189(7) 0.0319(8) 0.0124(6) 0.0054(7) -0.0003(6)
C7 0.0308(9) 0.0266(8) 0.0327(9) 0.0143(7) 0.0064(7) 0.0085(7)
C8 0.0169(7) 0.0180(7) 0.0158(7) 0.0060(6) 0.0047(6) 0.0036(5)
C9 0.0182(7) 0.0180(7) 0.0172(7) 0.0096(6) 0.0047(6) 0.0051(5)
C10 0.0179(7) 0.0221(7) 0.0196(7) 0.0074(6) 0.0047(6) 0.0037(6)
C11 0.0225(8) 0.0327(8) 0.0193(7) 0.0127(7) 0.0090(6) 0.0079(6)
C12 0.0260(8) 0.0299(8) 0.0145(7) 0.0148(7) 0.0015(6) -0.0002(6)
C13 0.0215(8) 0.0250(8) 0.0244(8) 0.0030(6) 0.0016(6) -0.0007(6)
C14 0.0218(8) 0.0253(7) 0.0223(8) 0.0051(6) 0.0084(6) 0.0057(6)
C15 0.0180(7) 0.0151(6) 0.0171(7) 0.0062(6) 0.0044(6) 0.0048(5)
C16 0.0140(7) 0.0167(6) 0.0154(7) 0.0043(6) 0.0030(6) 0.0034(5)
C17 0.0189(8) 0.0210(7) 0.0186(7) 0.0055(6) 0.0058(6) 0.0033(6)
C18 0.0147(7) 0.0158(6) 0.0160(7) 0.0048(6) 0.0036(6) 0.0025(5)
C19 0.0190(7) 0.0180(7) 0.0163(7) 0.0034(6) 0.0066(6) 0.0034(6)
C20 0.0190(8) 0.0252(8) 0.0249(8) 0.0007(6) -0.0027(6) -0.0001(6)
C21 0.0211(8) 0.0247(8) 0.0265(8) 0.0003(6) 0.0034(7) -0.0017(6)
C22 0.0145(7) 0.0168(6) 0.0142(7) 0.0029(6) 0.0014(6) 0.0024(5)
C23 0.0183(7) 0.0142(6) 0.0146(7) 0.0018(6) 0.0054(6) 0.0025(5)
C24 0.0182(7) 0.0228(7) 0.0184(7) 0.0070(6) 0.0045(6) 0.0045(6)
C25 0.0246(8) 0.0233(7) 0.0152(7) 0.0051(6) 0.0029(6) 0.0046(6)
C26 0.0301(8) 0.0217(7) 0.0147(7) 0.0002(6) 0.0109(6) -0.0005(6)
C27 0.0204(8) 0.0211(7) 0.0265(8) 0.0066(6) 0.0092(6) 0.0017(6)
C28 0.0203(8) 0.0179(7) 0.0187(7) 0.0042(6) 0.0031(6) 0.0031(6)
O9 0.0231(6) 0.0241(6) 0.0235(6) 0.0053(5) 0.0048(5) 0.0044(4)
O10 0.0423(7) 0.0230(6) 0.0188(6) 0.0127(5) 0.0053(5) 0.0031(5)

loop_
_atom_type_symbol
_atom_type_description
_atom_type_scat_dispersion_real
_atom_type_scat_dispersion_imag
_atom_type_scat_source
C C 0.0033 0.0016 'International Tables Vol C Tables 4.2.6.8 and 6.1.1.4'
H H 0.0000 0.0000 'International Tables Vol C Tables 4.2.6.8 and 6.1.1.4'
N N 0.0061 0.0033 'International Tables Vol C Tables 4.2.6.8 and 6.1.1.4'
O O 0.0106 0.0060 'International Tables Vol C Tables 4.2.6.8 and 6.1.1.4'
F F 0.0171 0.0103 'International Tables Vol C Tables 4.2.6.8 and 6.1.1.4'

loop_
_geom_angle_atom_site_label_1
_geom_angle_atom_site_label_2
_geom_angle_atom_site_label_3
_geom_angle_site_symmetry_1
_geom_angle_site_symmetry_3
_geom_angle
_geom_angle_publ_flag
C2 O2 H2 . . 109.7(10) ?
C5 O4 C6 . . 116.13(10) ?
C16 O6 H6 . . 107.7(10) ?
C19 O8 C20 . . 115.41(10) ?
C1 N1 C2 . . 124.52(12) ?
C1 N1 H1A . . 114.5(10) ?
C2 N1 H1A . . 117.6(10) ?
C1 N2 C8 . . 124.97(11) ?
C1 N2 H2A . . 116.4(9) ?
C8 N2 H2A . . 117.0(9) ?
C15 N3 C16 . . 123.46(11) ?
C15 N3 H3A . . 113.1(11) ?
C16 N3 H3A . . 115.5(11) ?
C15 N4 C22 . . 125.04(11) ?
C15 N4 H4A . . 113.9(9) ?
C22 N4 H4A . . 120.5(9) ?
O1 C1 N2 . . 121.75(12) ?
O1 C1 N1 . . 120.47(12) ?
N2 C1 N1 . . 117.75(12) ?
O2 C2 N1 . . 114.18(11) ?
O2 C2 C3 . . 108.30(10) ?
N1 C2 C3 . . 106.15(11) ?
O2 C2 C4 . . 108.86(10) ?
N1 C2 C4 . . 108.53(10) ?
C3 C2 C4 . . 110.82(11) ?
F2 C3 F3 . . 107.29(11) ?
F2 C3 F1 . . 106.81(11) ?
F3 C3 F1 . . 107.09(10) ?
F2 C3 C2 . . 112.82(11) ?
F3 C3 C2 . . 111.21(11) ?
F1 C3 C2 . . 111.32(11) ?
C5 C4 C2 . . 114.01(10) ?
C5 C4 C8 . . 109.05(11) ?
C2 C4 C8 . . 108.95(10) ?
C5 C4 H4 . . 108.2 ?
C2 C4 H4 . . 108.2 ?
C8 C4 H4 . . 108.2 ?
O3 C5 O4 . . 124.46(12) ?
O3 C5 C4 . . 125.69(12) ?
O4 C5 C4 . . 109.81(11) ?
O4 C6 C7 . . 110.18(11) ?
O4 C6 H6A . . 109.6 ?
C7 C6 H6A . . 109.6 ?
O4 C6 H6B . . 109.6 ?
C7 C6 H6B . . 109.6 ?
H6A C6 H6B . . 108.1 ?
C6 C7 H7A . . 109.5 ?
C6 C7 H7B . . 109.5 ?
H7A C7 H7B . . 109.5 ?
C6 C7 H7C . . 109.5 ?
H7A C7 H7C . . 109.5 ?
H7B C7 H7C . . 109.5 ?
N2 C8 C9 . . 109.11(10) ?
N2 C8 C4 . . 107.61(10) ?
C9 C8 C4 . . 112.55(10) ?
N2 C8 H8 . . 109.2 ?
C9 C8 H8 . . 109.2 ?
C4 C8 H8 . . 109.2 ?
C10 C9 C14 . . 118.47(13) ?
C10 C9 C8 . . 120.19(12) ?
C14 C9 C8 . . 121.31(12) ?
C9 C10 C11 . . 121.14(13) ?
C9 C10 H10 . . 119.4 ?
C11 C10 H10 . . 119.4 ?
C12 C11 C10 . . 118.08(13) ?
C12 C11 H11 . . 121.0 ?
C10 C11 H11 . . 121.0 ?
C11 C12 F4 . . 118.40(13) ?
C11 C12 C13 . . 123.12(13) ?
F4 C12 C13 . . 118.48(13) ?
C12 C13 C14 . . 117.91(13) ?
C12 C13 H13 . . 121.0 ?
C14 C13 H13 . . 121.0 ?
C13 C14 C9 . . 121.27(13) ?
C13 C14 H14 . . 119.4 ?
C9 C14 H14 . . 119.4 ?
O5 C15 N4 . . 123.03(12) ?
O5 C15 N3 . . 119.63(12) ?
N4 C15 N3 . . 117.30(12) ?
O6 C16 N3 . . 113.49(10) ?
O6 C16 C17 . . 109.05(10) ?
N3 C16 C17 . . 105.57(10) ?
O6 C16 C18 . . 109.01(10) ?
N3 C16 C18 . . 108.46(10) ?
C17 C16 C18 . . 111.26(11) ?
F5 C17 F7 . . 107.47(10) ?
F5 C17 F6 . . 107.27(10) ?
F7 C17 F6 . . 107.20(10) ?
F5 C17 C16 . . 112.27(11) ?
F7 C17 C16 . . 111.87(11) ?
F6 C17 C16 . . 110.49(11) ?
C19 C18 C22 . . 110.15(10) ?
C19 C18 C16 . . 111.83(10) ?
C22 C18 C16 . . 107.50(10) ?
C19 C18 H18 . . 109.1 ?
C22 C18 H18 . . 109.1 ?
C16 C18 H18 . . 109.1 ?
O7 C19 O8 . . 123.52(12) ?
O7 C19 C18 . . 125.21(12) ?
O8 C19 C18 . . 111.27(11) ?
O8 C20 C21 . . 107.16(11) ?
O8 C20 H20A . . 110.3 ?
C21 C20 H20A . . 110.3 ?
O8 C20 H20B . . 110.3 ?
C21 C20 H20B . . 110.3 ?
H20A C20 H20B . . 108.5 ?
C20 C21 H21A . . 109.5 ?
C20 C21 H21B . . 109.5 ?
H21A C21 H21B . . 109.5 ?
C20 C21 H21C . . 109.5 ?
H21A C21 H21C . . 109.5 ?
H21B C21 H21C . . 109.5 ?
N4 C22 C23 . . 109.79(11) ?
N4 C22 C18 . . 107.87(10) ?
C23 C22 C18 . . 114.33(10) ?
N4 C22 H22 . . 108.2 ?
C23 C22 H22 . . 108.2 ?
C18 C22 H22 . . 108.2 ?
C24 C23 C28 . . 118.56(12) ?
C24 C23 C22 . . 120.04(11) ?
C28 C23 C22 . . 121.35(11) ?
C25 C24 C23 . . 121.33(12) ?
C25 C24 H24 . . 119.3 ?
C23 C24 H24 . . 119.3 ?
C26 C25 C24 . . 117.96(12) ?
C26 C25 H25 . . 121.0 ?
C24 C25 H25 . . 121.0 ?
F8 C26 C25 . . 118.52(12) ?
F8 C26 C27 . . 118.24(12) ?
C25 C26 C27 . . 123.24(13) ?
C26 C27 C28 . . 118.16(13) ?
C26 C27 H27 . . 120.9 ?
C28 C27 H27 . . 120.9 ?
C27 C28 C23 . . 120.75(12) ?
C27 C28 H28 . . 119.6 ?
C23 C28 H28 . . 119.6 ?
H9A O9 H9B . . 114.7(18) ?
H10A O10 H10B . . 110.6(17) ?

loop_
_geom_bond_atom_site_label_1
_geom_bond_atom_site_label_2
_geom_bond_site_symmetry_2
_geom_bond_distance
_geom_bond_publ_flag
F1 C3 . 1.3408(15) ?
F2 C3 . 1.3395(15) ?
F3 C3 . 1.3405(15) ?
F4 C12 . 1.3671(15) ?
F5 C17 . 1.3378(15) ?
F6 C17 . 1.3464(14) ?
F7 C17 . 1.3388(14) ?
F8 C26 . 1.3641(14) ?
O1 C1 . 1.2480(15) ?
O2 C2 . 1.4019(15) ?
O2 H2 . 0.889(15) ?
O3 C5 . 1.2039(15) ?
O4 C5 . 1.3328(15) ?
O4 C6 . 1.4600(15) ?
O5 C15 . 1.2419(15) ?
O6 C16 . 1.4001(15) ?
O6 H6 . 0.893(16) ?
O7 C19 . 1.2072(15) ?
O8 C19 . 1.3395(15) ?
O8 C20 . 1.4615(16) ?
N1 C1 . 1.3690(16) ?
N1 C2 . 1.4418(16) ?
N1 H1A . 0.828(14) ?
N2 C1 . 1.3377(16) ?
N2 C8 . 1.4614(16) ?
N2 H2A . 0.906(14) ?
N3 C15 . 1.3697(16) ?
N3 C16 . 1.4424(17) ?
N3 H3A . 0.823(14) ?
N4 C15 . 1.3390(16) ?
N4 C22 . 1.4610(16) ?
N4 H4A . 0.904(14) ?
C2 C3 . 1.5380(18) ?
C2 C4 . 1.5405(17) ?
C4 C5 . 1.5194(17) ?
C4 C8 . 1.5416(17) ?
C4 H4 . 1.0000 ?
C6 C7 . 1.5114(18) ?
C6 H6A . 0.9900 ?
C6 H6B . 0.9900 ?
C7 H7A . 0.9800 ?
C7 H7B . 0.9800 ?
C7 H7C . 0.9800 ?
C8 C9 . 1.5159(17) ?
C8 H8 . 1.0000 ?
C9 C10 . 1.3896(17) ?
C9 C14 . 1.3897(18) ?
C10 C11 . 1.3898(18) ?
C10 H10 . 0.9500 ?
C11 C12 . 1.3666(19) ?
C11 H11 . 0.9500 ?
C12 C13 . 1.374(2) ?
C13 C14 . 1.3871(18) ?
C13 H13 . 0.9500 ?
C14 H14 . 0.9500 ?
C16 C17 . 1.5356(18) ?
C16 C18 . 1.5474(17) ?
C18 C19 . 1.5173(18) ?
C18 C22 . 1.5424(17) ?
C18 H18 . 1.0000 ?
C20 C21 . 1.5066(18) ?
C20 H20A . 0.9900 ?
C20 H20B . 0.9900 ?
C21 H21A . 0.9800 ?
C21 H21B . 0.9800 ?
C21 H21C . 0.9800 ?
C22 C23 . 1.5146(17) ?
C22 H22 . 1.0000 ?
C23 C24 . 1.3923(17) ?
C23 C28 . 1.3981(18) ?
C24 C25 . 1.3890(17) ?
C24 H24 . 0.9500 ?
C25 C26 . 1.3671(19) ?
C25 H25 . 0.9500 ?
C26 C27 . 1.3769(18) ?
C27 C28 . 1.3894(18) ?
C27 H27 . 0.9500 ?
C28 H28 . 0.9500 ?
O9 H9A . 0.91(2) ?
O9 H9B . 0.80(2) ?
O10 H10A . 0.861(17) ?
O10 H10B . 0.82(2) ?

loop_
_geom_hbond_atom_site_label_D
_geom_hbond_atom_site_label_H
_geom_hbond_atom_site_label_A
_geom_hbond_site_symmetry_A
_geom_hbond_distance_DH
_geom_hbond_distance_HA
_geom_hbond_distance_DA
_geom_hbond_angle_DHA
O2 H2 O9 1_545 0.889(15) 1.860(16) 2.7482(14) 176.2(15)
O9 H9A O3 2_566 0.91(2) 1.90(2) 2.8026(15) 169.8(18)
O6 H6 O10 2_677 0.893(16) 1.788(16) 2.6770(14) 173.5(15)
N3 H3A O10 2_677 0.823(14) 2.583(15) 3.0737(16) 119.6(12)
N4 H4A O5 2_677 0.904(14) 1.900(15) 2.8010(14) 174.8(13)
N1 H1A O1 2_656 0.828(14) 2.109(14) 2.9235(15) 167.9(13)
N2 H2A O5 2_667 0.906(14) 1.958(15) 2.8395(14) 163.8(13)
O9 H9B O1 2_666 0.80(2) 2.00(2) 2.7443(15) 155(2)
O10 H10A O9 2_676 0.861(17) 1.925(17) 2.7833(15) 175.4(16)
O10 H10B O7 1_655 0.82(2) 2.07(2) 2.8685(14) 166(2)

loop_
_geom_torsion_atom_site_label_1
_geom_torsion_atom_site_label_2
_geom_torsion_atom_site_label_3
_geom_torsion_atom_site_label_4
_geom_torsion_site_symmetry_1
_geom_torsion_site_symmetry_2
_geom_torsion_site_symmetry_3
_geom_torsion_site_symmetry_4
_geom_torsion
_geom_torsion_publ_flag
C8 N2 C1 O1 . . . . -175.03(12) ?
C8 N2 C1 N1 . . . . 7.05(19) ?
C2 N1 C1 O1 . . . . 176.03(12) ?
C2 N1 C1 N2 . . . . -6.03(19) ?
C1 N1 C2 O2 . . . . -90.65(15) ?
C1 N1 C2 C3 . . . . 150.12(12) ?
C1 N1 C2 C4 . . . . 30.96(17) ?
O2 C2 C3 F2 . . . . 174.10(10) ?
N1 C2 C3 F2 . . . . -62.89(14) ?
C4 C2 C3 F2 . . . . 54.76(14) ?
O2 C2 C3 F3 . . . . -65.29(13) ?
N1 C2 C3 F3 . . . . 57.72(14) ?
C4 C2 C3 F3 . . . . 175.37(10) ?
O2 C2 C3 F1 . . . . 54.03(14) ?
N1 C2 C3 F1 . . . . 177.05(11) ?
C4 C2 C3 F1 . . . . -65.30(14) ?
O2 C2 C4 C5 . . . . -51.86(14) ?
N1 C2 C4 C5 . . . . -176.67(10) ?
C3 C2 C4 C5 . . . . 67.14(14) ?
O2 C2 C4 C8 . . . . 70.19(12) ?
N1 C2 C4 C8 . . . . -54.63(14) ?
C3 C2 C4 C8 . . . . -170.82(11) ?
C6 O4 C5 O3 . . . . -1.83(18) ?
C6 O4 C5 C4 . . . . -179.41(10) ?
C2 C4 C5 O3 . . . . 69.04(17) ?
C8 C4 C5 O3 . . . . -52.95(17) ?
C2 C4 C5 O4 . . . . -113.42(12) ?
C8 C4 C5 O4 . . . . 124.58(11) ?
C5 O4 C6 C7 . . . . -84.19(14) ?
C1 N2 C8 C9 . . . . -155.05(12) ?
C1 N2 C8 C4 . . . . -32.65(17) ?
C5 C4 C8 N2 . . . . 180.00(10) ?
C2 C4 C8 N2 . . . . 55.00(13) ?
C5 C4 C8 C9 . . . . -59.74(14) ?
C2 C4 C8 C9 . . . . 175.25(11) ?
N2 C8 C9 C10 . . . . -116.25(13) ?
C4 C8 C9 C10 . . . . 124.37(12) ?
N2 C8 C9 C14 . . . . 61.58(15) ?
C4 C8 C9 C14 . . . . -57.80(15) ?
C14 C9 C10 C11 . . . . -0.64(18) ?
C8 C9 C10 C11 . . . . 177.25(11) ?
C9 C10 C11 C12 . . . . 1.40(19) ?
C10 C11 C12 F4 . . . . 178.09(11) ?
C10 C11 C12 C13 . . . . -1.1(2) ?
C11 C12 C13 C14 . . . . 0.1(2) ?
F4 C12 C13 C14 . . . . -179.12(11) ?
C12 C13 C14 C9 . . . . 0.7(2) ?
C10 C9 C14 C13 . . . . -0.43(19) ?
C8 C9 C14 C13 . . . . -178.30(12) ?
C22 N4 C15 O5 . . . . -170.31(12) ?
C22 N4 C15 N3 . . . . 12.12(18) ?
C16 N3 C15 O5 . . . . 168.82(11) ?
C16 N3 C15 N4 . . . . -13.53(18) ?
C15 N3 C16 O6 . . . . -83.84(15) ?
C15 N3 C16 C17 . . . . 156.78(12) ?
C15 N3 C16 C18 . . . . 37.46(16) ?
O6 C16 C17 F5 . . . . 57.31(14) ?
N3 C16 C17 F5 . . . . 179.58(10) ?
C18 C16 C17 F5 . . . . -62.96(14) ?
O6 C16 C17 F7 . . . . 178.24(10) ?
N3 C16 C17 F7 . . . . -59.49(13) ?
C18 C16 C17 F7 . . . . 57.97(14) ?
O6 C16 C17 F6 . . . . -62.40(13) ?
N3 C16 C17 F6 . . . . 59.87(13) ?
C18 C16 C17 F6 . . . . 177.33(10) ?
O6 C16 C18 C19 . . . . -54.09(13) ?
N3 C16 C18 C19 . . . . -178.11(10) ?
C17 C16 C18 C19 . . . . 66.20(14) ?
O6 C16 C18 C22 . . . . 66.94(13) ?
N3 C16 C18 C22 . . . . -57.08(13) ?
C17 C16 C18 C22 . . . . -172.77(10) ?
C20 O8 C19 O7 . . . . -2.87(18) ?
C20 O8 C19 C18 . . . . 177.89(10) ?
C22 C18 C19 O7 . . . . -49.13(17) ?
C16 C18 C19 O7 . . . . 70.36(16) ?
C22 C18 C19 O8 . . . . 130.10(11) ?
C16 C18 C19 O8 . . . . -110.42(12) ?
C19 O8 C20 C21 . . . . -175.59(11) ?
C15 N4 C22 C23 . . . . -159.94(12) ?
C15 N4 C22 C18 . . . . -34.77(16) ?
C19 C18 C22 N4 . . . . 177.29(10) ?
C16 C18 C22 N4 . . . . 55.21(13) ?
C19 C18 C22 C23 . . . . -60.28(14) ?
C16 C18 C22 C23 . . . . 177.64(10) ?
N4 C22 C23 C24 . . . . -143.56(12) ?
C18 C22 C23 C24 . . . . 95.07(14) ?
N4 C22 C23 C28 . . . . 33.85(16) ?
C18 C22 C23 C28 . . . . -87.53(15) ?
C28 C23 C24 C25 . . . . 0.19(19) ?
C22 C23 C24 C25 . . . . 177.67(12) ?
C23 C24 C25 C26 . . . . -0.9(2) ?
C24 C25 C26 F8 . . . . -178.72(11) ?
C24 C25 C26 C27 . . . . 1.0(2) ?
F8 C26 C27 C28 . . . . 179.41(11) ?
C25 C26 C27 C28 . . . . -0.3(2) ?
C26 C27 C28 C23 . . . . -0.5(2) ?
C24 C23 C28 C27 . . . . 0.53(19) ?
C22 C23 C28 C27 . . . . -176.91(12) ?
